data_5000179
loop_
_publ_author_name
'Gerkin, R. E.'
'Lundstedt, A. P.'
'Reppart, W. J.'

_publ_section_title
;
 Structure of fluorene, C~13~H~10~, at 159 K
;
_journal_issue 11
_journal_name_full 'Acta Crystallographica Section C'
_journal_page_first 1892
_journal_page_last 1894
_journal_paper_doi 10.1107/S0108270184009963
_journal_volume 40
_journal_year 1984
_chemical_compound_source synthetic
_chemical_formula_sum 'C13 H10'
_chemical_name_mineral Kratochvilite
_space_group_IT_number 62
_symmetry_cell_setting orthorhombic
_symmetry_Int_Tables_number 62
_symmetry_space_group_name_Hall '-P 2ac 2n'
_symmetry_space_group_name_H-M 'P n m a'
_cell_angle_alpha 90
_cell_angle_beta 90
_cell_angle_gamma 90
_cell_formula_units_Z 4
_cell_length_a 8.365(3)
_cell_length_b 18.745(4)
_cell_length_c 5.654(2)
_cell_volume 886.558
_diffrn_ambient_temperature 159
_exptl_crystal_density_diffrn 1.245
_cod_duplicate_entry 9007708
_cod_database_code 5000179

loop_
_symmetry_equiv_pos_site_id
_symmetry_equiv_pos_as_xyz
1 x,y,z
2 1/2-x,1/2+y,1/2+z
3 x,1/2-y,z
4 1/2-x,-y,1/2+z
5 -x,-y,-z
6 -1/2+x,-1/2-y,-1/2-z
7 -x,-1/2+y,-z
8 -1/2+x,y,-1/2-z

loop_
_atom_site_label
_atom_site_type_symbol
_atom_site_fract_x
_atom_site_fract_y
_atom_site_fract_z
C1 C 0.7327(1) 0.31265(6) 0.6235(2)
C2 C 0.7511(2) 0.38492(7) 0.6676(2)
C3 C 0.6805(2) 0.43326(7) 0.5147(3)
C4 C 0.5932(2) 0.41020(7) 0.3210(3)
C5 C 0.5747(1) 0.33783(7) 0.2749(2)
C6 C 0.6452(1) 0.28925(6) 0.4277(2)
C7 C 0.7971(2) 0.25000 0.7597(3)
H1 H 0.8140(17) 0.4008(7) 0.8082(25)
H2 H 0.6900(15) 0.4853(8) 0.5481(24)
H3 H 0.5444(17) 0.4458(8) 0.2142(25)
H4 H 0.5148(17) 0.3214(7) 0.1396(23)
H5 H 0.9178(24) 0.25000 0.7651(39)
H6 H 0.7614(24) 0.25000 0.9348(32)
C6B C 0.6452(1) 0.21075(6) 0.4277(2)
C1B C 0.7327(1) 0.18735(6) 0.6235(2)
C5B C 0.5747(1) 0.16217(7) 0.2749(2)
C2B C 0.7511(2) 0.11508(7) 0.6676(2)
C4B C 0.5932(2) 0.08980(7) 0.3210(3)
H4B H 0.5148(17) 0.1786(7) 0.1396(23)
C3B C 0.6805(2) 0.06674(7) 0.5147(3)
H1B H 0.8140(17) 0.0992(7) 0.8082(25)
H3B H 0.5444(17) 0.0542(8) 0.2142(25)
H2B H 0.6900(15) 0.0147(8) 0.5481(24)

loop_
_atom_type_symbol
_atom_type_radius_bond
C 0.68
H 0.23
